data_4062114
_journal_name_full Organometallics
_journal_year 2003
_chemical_formula_moiety 'C18 H30 Al N O'
_chemical_formula_sum 'C18 H30 Al N O'
_chemical_formula_weight 303.43
_space_group_IT_number 14
_symmetry_cell_setting monoclinic
_symmetry_space_group_name_Hall '-P 2ybc'
_symmetry_space_group_name_H-M 'P 1 21/c 1'
_cell_angle_alpha 90
_cell_angle_beta 96.603(5)
_cell_angle_gamma 90
_cell_formula_units_Z 4
_cell_length_a 9.7860(3)
_cell_length_b 10.2945(4)
_cell_length_c 18.1648(7)
_cell_measurement_temperature 183
_cell_volume 1817.8(1)
_diffrn_ambient_temperature 183
_exptl_crystal_density_diffrn 1.11
_cod_original_sg_symbol_H-M 'P 21/c'
_cod_database_code 4062114

loop_
_symmetry_equiv_pos_as_xyz
x,y,z
-x,1/2+y,1/2-z
-x,-y,-z
+x,1/2-y,1/2+z

loop_
_atom_site_label
_atom_site_fract_x
_atom_site_fract_y
_atom_site_fract_z
_atom_site_U_iso_or_equiv
_atom_site_adp_type
_atom_site_calc_flag
_atom_site_calc_attached_atom
_atom_site_type_symbol
AL 0.76598(8) 0.18832(8) 0.66369(4) 0.0301(4) Uani ? ? Al
C1 0.8766(3) 0.0339(3) 0.6493(1) 0.044(2) Uani ? ? C
C2 0.8434(3) 0.3550(3) 0.6379(1) 0.046(2) Uani ? ? C
N 0.7351(2) 0.1932(2) 0.7716(1) 0.027(1) Uani ? ? N
C3 0.6173(3) 0.0998(3) 0.7764(1) 0.035(1) Uani ? ? C
C4 0.4841(3) 0.1463(2) 0.7368(1) 0.030(1) Uani ? ? C
C5 0.4761(2) 0.1786(2) 0.6615(1) 0.025(1) Uani ? ? C
O 0.5913(2) 0.1714(2) 0.62738(9) 0.0301(9) Uani ? ? O
C6 0.8585(3) 0.1495(3) 0.8214(1) 0.038(2) Uani ? ? C
C7 0.8451(3) 0.1613(3) 0.9035(1) 0.046(2) Uani ? ? C
C8 0.8052(3) 0.2979(3) 0.9238(1) 0.050(2) Uani ? ? C
C9 0.6785(3) 0.3408(3) 0.8745(1) 0.044(2) Uani ? ? C
C10 0.6996(3) 0.3274(2) 0.7941(1) 0.033(1) Uani ? ? C
C11 0.3689(3) 0.1566(3) 0.7740(1) 0.041(2) Uani ? ? C
C12 0.2444(3) 0.1946(3) 0.7365(2) 0.045(2) Uani ? ? C
C13 0.2365(2) 0.2242(3) 0.6622(1) 0.036(2) Uani ? ? C
C14 0.3496(2) 0.2173(2) 0.6218(1) 0.028(1) Uani ? ? C
C15 0.3365(2) 0.2497(3) 0.5390(1) 0.029(1) Uani ? ? C
C16 0.4286(3) 0.3653(3) 0.5256(1) 0.042(2) Uani ? ? C
C17 0.3782(3) 0.1327(3) 0.4946(1) 0.038(1) Uani ? ? C
C18 0.1890(3) 0.2856(3) 0.5081(2) 0.047(2) Uani ? ? C
H1 0.9690 0.0488 0.6699 0.0602 Uiso calc C1 H
H2 0.8405 -0.0383 0.6733 0.0602 Uiso calc C1 H
H3 0.8741 0.0164 0.5978 0.0602 Uiso calc C1 H
H4 0.9370 0.3597 0.6585 0.0602 Uiso calc C2 H
H5 0.8377 0.3627 0.5855 0.0602 Uiso calc C2 H
H6 0.7932 0.4236 0.6571 0.0602 Uiso calc C2 H
H7 0.6059 0.0875 0.8272 0.0454 Uiso calc C3 H
H8 0.6400 0.0193 0.7554 0.0454 Uiso calc C3 H
H9 0.9349 0.2004 0.8109 0.0525 Uiso calc C6 H
H10 0.8751 0.0609 0.8109 0.0525 Uiso calc C6 H
H11 0.9308 0.1399 0.9309 0.0631 Uiso calc C7 H
H12 0.7765 0.1025 0.9159 0.0631 Uiso calc C7 H
H13 0.8789 0.3555 0.9176 0.0695 Uiso calc C8 H
H14 0.7868 0.2994 0.9740 0.0695 Uiso calc C8 H
H15 0.6597 0.4291 0.8847 0.0582 Uiso calc C9 H
H16 0.6027 0.2885 0.8844 0.0582 Uiso calc C9 H
H17 0.6171 0.3528 0.7650 0.0434 Uiso calc C10 H
H18 0.7722 0.3838 0.7844 0.0434 Uiso calc C10 H
H19 0.3754 0.1376 0.8255 0.0556 Uiso calc C11 H
H20 0.1649 0.2003 0.7619 0.0647 Uiso calc C12 H
H21 0.1503 0.2504 0.6373 0.0526 Uiso calc C13 H
H22 0.4199 0.3848 0.4741 0.0553 Uiso calc C16 H
H23 0.4016 0.4387 0.5521 0.0553 Uiso calc C16 H
H24 0.5216 0.3443 0.5421 0.0553 Uiso calc C16 H
H25 0.3696 0.1542 0.4434 0.0500 Uiso calc C17 H
H26 0.4709 0.1100 0.5107 0.0500 Uiso calc C17 H
H27 0.3199 0.0612 0.5021 0.0500 Uiso calc C17 H
H28 0.1858 0.3049 0.4568 0.0628 Uiso calc C18 H
H29 0.1295 0.2147 0.5147 0.0628 Uiso calc C18 H
H30 0.1602 0.3595 0.5336 0.0628 Uiso calc C18 H

loop_
_atom_site_aniso_label
_atom_site_aniso_U_11
_atom_site_aniso_U_22
_atom_site_aniso_U_33
_atom_site_aniso_U_12
_atom_site_aniso_U_13
_atom_site_aniso_U_23
_atom_site_aniso_type_symbol
AL 0.0211(4) 0.0391(4) 0.0331(4) 0.0007(4) 0.0027(3) -0.0059(3) Al
C1 0.029(1) 0.057(2) 0.052(2) 0.006(2) -0.001(1) -0.017(1) C
C2 0.043(2) 0.060(2) 0.038(1) -0.007(2) 0.014(1) -0.004(1) C
N 0.022(1) 0.026(1) 0.034(1) -0.001(1) -0.0004(8) -0.0014(8) N
C3 0.034(2) 0.033(1) 0.037(1) -0.006(1) 0.001(1) 0.003(1) C
C4 0.025(1) 0.031(1) 0.034(1) -0.006(1) 0.000(1) -0.001(1) C
C5 0.019(1) 0.025(1) 0.033(1) -0.002(1) 0.003(1) -0.004(1) C
O 0.0186(8) 0.048(1) 0.0307(8) 0.0036(8) 0.0022(7) -0.0018(8) O
C6 0.027(1) 0.049(2) 0.043(1) 0.000(1) -0.007(1) 0.005(1) C
C7 0.039(2) 0.063(2) 0.040(2) -0.011(2) -0.013(1) 0.008(1) C
C8 0.072(2) 0.058(2) 0.029(1) -0.017(2) -0.001(1) -0.005(1) C
C9 0.059(2) 0.042(2) 0.034(1) -0.004(1) 0.010(1) -0.006(1) C
C10 0.033(1) 0.031(1) 0.036(1) -0.004(1) 0.005(1) -0.001(1) C
C11 0.034(1) 0.059(2) 0.036(1) -0.016(1) 0.005(1) -0.001(1) C
C12 0.024(1) 0.077(2) 0.050(2) -0.010(2) 0.013(1) -0.010(1) C
C13 0.019(1) 0.056(2) 0.046(1) -0.001(1) 0.000(1) -0.007(1) C
C14 0.022(1) 0.027(1) 0.036(1) -0.002(1) 0.000(1) -0.002(1) C
C15 0.021(1) 0.031(1) 0.039(1) 0.003(1) -0.004(1) -0.000(1) C
C16 0.046(2) 0.035(2) 0.045(1) -0.002(2) -0.001(1) 0.003(1) C
C17 0.042(2) 0.037(2) 0.034(1) -0.000(1) -0.003(1) -0.002(1) C
C18 0.039(2) 0.052(2) 0.051(2) 0.007(2) -0.008(1) 0.005(1) C

loop_
_geom_bond_atom_site_label_1
_geom_bond_atom_site_label_2
_geom_bond_distance
_geom_bond_site_symmetry_1
_geom_bond_site_symmetry_2
_geom_bond_publ_flag
AL C1 1.957(3) . . ?
AL C2 1.954(3) . . ?
AL N 2.019(2) . . ?
AL O 1.768(2) . . ?
N C3 1.511(3) . . ?
N C6 1.493(3) . . ?
N C10 1.493(3) . . ?
C3 C4 1.494(4) . . ?
C4 C5 1.401(3) . . ?
C4 C11 1.384(4) . . ?
C5 O 1.349(3) . . ?
C5 C14 1.417(3) . . ?
C6 C7 1.516(4) . . ?
C7 C8 1.516(5) . . ?
C8 C9 1.509(4) . . ?
C9 C10 1.505(4) . . ?
C11 C12 1.381(4) . . ?
C12 C13 1.377(4) . . ?
C13 C14 1.399(4) . . ?
C14 C15 1.531(3) . . ?
C15 C16 1.529(4) . . ?
C15 C17 1.532(4) . . ?
C15 C18 1.533(4) . . ?
